data_7157243
loop_
_publ_author_name
'Zhan, Shao-Cong'
'Sun, Jing'
'Liu, Ru-Zhang'
'Yan, Chao-Guo'

_publ_section_title
;
 Diastereoselective construction of carbazole-based spirooxindoles via the
 Levy three-component reaction.
;
_journal_issue 1
_journal_name_full 'Organic &amp; biomolecular chemistry'
_journal_page_first 163
_journal_page_last 168
_journal_paper_doi 10.1039/c9ob02013f
_journal_volume 18
_journal_year 2019
_chemical_formula_moiety 'C35 H31 Cl N4 O4'
_chemical_formula_sum 'C35 H31 Cl N4 O4'
_chemical_formula_weight 607.09
_space_group_crystal_system monoclinic
_space_group_IT_number 14
_space_group_name_Hall '-P 2yn'
_space_group_name_H-M_alt 'P 1 21/n 1'
_atom_sites_solution_hydrogens geom
_audit_creation_method SHELXL-2014/7
_audit_update_record
;
2019-07-24 deposited with the CCDC.	2019-12-02 downloaded from the CCDC.
;
_cell_angle_alpha 90
_cell_angle_beta 118.6192(17)
_cell_angle_gamma 90
_cell_formula_units_Z 4
_cell_length_a 14.5005(8)
_cell_length_b 16.8752(11)
_cell_length_c 14.5126(10)
_cell_measurement_reflns_used 5275
_cell_measurement_temperature 273(2)
_cell_measurement_theta_max 22.35
_cell_measurement_theta_min 2.42
_cell_volume 3117.3(3)
_computing_cell_refinement 'Bruker SAINT'
_computing_data_collection 'Bruker APEX2'
_computing_data_reduction 'Bruker SAINT'
_computing_molecular_graphics 'Bruker SHELXTL'
_computing_publication_material 'Bruker SHELXTL'
_computing_structure_refinement 'SHELXL-2014/7 (Sheldrick, 2014)'
_computing_structure_solution 'SHELXS-97 (Sheldrick 2008)'
_diffrn_ambient_temperature 273(2)
_diffrn_measured_fraction_theta_full 0.997
_diffrn_measured_fraction_theta_max 0.997
_diffrn_measurement_device_type 'CCD area detector'
_diffrn_measurement_method 'phi and omega scans'
_diffrn_radiation_source 'fine-focus sealed tube'
_diffrn_radiation_type MoK\a
_diffrn_radiation_wavelength 0.71073
_diffrn_reflns_av_R_equivalents 0.0683
_diffrn_reflns_av_unetI/netI 0.0818
_diffrn_reflns_Laue_measured_fraction_full 0.997
_diffrn_reflns_Laue_measured_fraction_max 0.997
_diffrn_reflns_limit_h_max 14
_diffrn_reflns_limit_h_min -17
_diffrn_reflns_limit_k_max 19
_diffrn_reflns_limit_k_min -20
_diffrn_reflns_limit_l_max 17
_diffrn_reflns_limit_l_min -15
_diffrn_reflns_number 25526
_diffrn_reflns_point_group_measured_fraction_full 0.997
_diffrn_reflns_point_group_measured_fraction_max 0.997
_diffrn_reflns_theta_full 25.242
_diffrn_reflns_theta_max 26.000
_diffrn_reflns_theta_min 2.414
_exptl_absorpt_coefficient_mu 0.168
_exptl_absorpt_correction_T_max 0.967
_exptl_absorpt_correction_T_min 0.960
_exptl_absorpt_correction_type multi-scan
_exptl_absorpt_process_details sadabs
_exptl_crystal_colour colorless
_exptl_crystal_density_diffrn 1.294
_exptl_crystal_description block
_exptl_crystal_F_000 1272
_exptl_crystal_size_max 0.240
_exptl_crystal_size_mid 0.220
_exptl_crystal_size_min 0.200
_refine_diff_density_max 0.339
_refine_diff_density_min -0.388
_refine_diff_density_rms 0.042
_refine_ls_extinction_method none
_refine_ls_goodness_of_fit_ref 1.018
_refine_ls_hydrogen_treatment constr
_refine_ls_matrix_type full
_refine_ls_number_parameters 420
_refine_ls_number_reflns 6115
_refine_ls_number_restraints 61
_refine_ls_restrained_S_all 1.058
_refine_ls_R_factor_all 0.1453
_refine_ls_R_factor_gt 0.0637
_refine_ls_shift/su_max 0.001
_refine_ls_shift/su_mean 0.000
_refine_ls_structure_factor_coef Fsqd
_refine_ls_weighting_details 'w=1/[\s^2^(Fo^2^)+(0.0563P)^2^+1.8980P] where P=(Fo^2^+2Fc^2^)/3'
_refine_ls_weighting_scheme calc
_refine_ls_wR_factor_gt 0.1286
_refine_ls_wR_factor_ref 0.1590
_reflns_Friedel_coverage 0.000
_reflns_number_gt 3231
_reflns_number_total 6115
_reflns_threshold_expression 'I > 2\s(I)'
_cod_data_source_file c9ob02013f2.cif
_cod_data_source_block 3f
_cod_depositor_comments 'Adding full bibliography for 7157234--7157247.cif.'
_cod_original_sg_symbol_H-M 'P 21/n'
_cod_database_code 7157243
_shelx_shelxl_version_number 2014/7
_shelx_space_group_comment
; 
The symmetry employed for this shelxl refinement is uniquely defined 
by the following loop, which should always be used as a source of 
symmetry information in preference to the above space-group names. 
They are only intended as comments. 
;
_shelx_estimated_absorpt_t_min 0.961
_shelx_estimated_absorpt_t_max 0.967

loop_
_space_group_symop_operation_xyz
'x, y, z'
'-x+1/2, y+1/2, -z+1/2'
'-x, -y, -z'
'x-1/2, -y-1/2, z-1/2'

loop_
_atom_site_label
_atom_site_type_symbol
_atom_site_fract_x
_atom_site_fract_y
_atom_site_fract_z
_atom_site_U_iso_or_equiv
_atom_site_adp_type
_atom_site_occupancy
_atom_site_site_symmetry_order
_atom_site_calc_flag
_atom_site_refinement_flags_posn
_atom_site_refinement_flags_adp
_atom_site_refinement_flags_occupancy
_atom_site_disorder_assembly
_atom_site_disorder_group
C1 C 0.5852(2) 0.59169(19) -0.1947(3) 0.0479(8) Uani 1 1 d . . . . .
C2 C 0.5417(3) 0.6531(2) -0.2667(3) 0.0636(10) Uani 1 1 d . . . . .
H2 H 0.5142 0.6982 -0.2518 0.076 Uiso 1 1 calc R U . . .
C3 C 0.5411(3) 0.6441(2) -0.3609(3) 0.0738(11) Uani 1 1 d . . . . .
H3 H 0.5130 0.6842 -0.4108 0.089 Uiso 1 1 calc R U . . .
C4 C 0.5813(3) 0.5769(2) -0.3842(3) 0.0688(11) Uani 1 1 d . . . . .
H4 H 0.5798 0.5731 -0.4488 0.083 Uiso 1 1 calc R U . . .
C5 C 0.6232(3) 0.5159(2) -0.3134(3) 0.0554(9) Uani 1 1 d . . . . .
H5 H 0.6494 0.4710 -0.3299 0.067 Uiso 1 1 calc R U . . .
C6 C 0.6258(2) 0.52238(18) -0.2159(2) 0.0431(8) Uani 1 1 d . . . . .
C7 C 0.6609(2) 0.47288(17) -0.1243(2) 0.0369(7) Uani 1 1 d . . . . .
C8 C 0.6428(2) 0.51335(17) -0.0533(2) 0.0384(7) Uani 1 1 d . . . . .
C9 C 0.6621(2) 0.48731(16) 0.0526(2) 0.0363(7) Uani 1 1 d . . . . .
H9 H 0.5936 0.4805 0.0495 0.044 Uiso 1 1 calc R U . . .
C10 C 0.7236(2) 0.5481(2) 0.1377(3) 0.0443(8) Uani 1 1 d . . . . .
C11 C 0.7754(4) 0.5811(2) 0.3148(3) 0.0818(13) Uani 1 1 d . . . . .
H11A H 0.7527 0.5684 0.3661 0.098 Uiso 1 1 calc R U . . .
H11B H 0.7515 0.6343 0.2893 0.098 Uiso 1 1 calc R U . . .
C12 C 0.8929(4) 0.5788(3) 0.3670(4) 0.127(2) Uani 1 1 d . . . . .
H12A H 0.9168 0.5258 0.3897 0.190 Uiso 1 1 calc R U . . .
H12B H 0.9214 0.6136 0.4266 0.190 Uiso 1 1 calc R U . . .
H12C H 0.9160 0.5957 0.3181 0.190 Uiso 1 1 calc R U . . .
C13 C 0.8097(8) 0.3897(5) 0.5882(6) 0.148(2) Uani 0.729(6) 1 d D U P A 1
H13A H 0.8381 0.4379 0.5770 0.223 Uiso 0.729(6) 1 calc R U P A 1
H13B H 0.8504 0.3737 0.6602 0.223 Uiso 0.729(6) 1 calc R U P A 1
H13C H 0.7382 0.3984 0.5725 0.223 Uiso 0.729(6) 1 calc R U P A 1
C14 C 0.8134(7) 0.3251(4) 0.5169(4) 0.138(2) Uani 0.729(6) 1 d D U P A 1
H14A H 0.8793 0.2964 0.5535 0.165 Uiso 0.729(6) 1 calc R U P A 1
H14B H 0.7567 0.2878 0.5003 0.165 Uiso 0.729(6) 1 calc R U P A 1
C13' C 0.7341(16) 0.4359(13) 0.5158(14) 0.143(3) Uani 0.271(6) 1 d D U P A 2
H13D H 0.7276 0.4019 0.5654 0.214 Uiso 0.271(6) 1 calc R U P A 2
H13E H 0.6874 0.4802 0.5000 0.214 Uiso 0.271(6) 1 calc R U P A 2
H13F H 0.8051 0.4547 0.5452 0.214 Uiso 0.271(6) 1 calc R U P A 2
C14' C 0.7055(8) 0.3895(11) 0.4145(11) 0.129(3) Uani 0.271(6) 1 d D U P A 2
H14C H 0.6596 0.3456 0.4081 0.155 Uiso 0.271(6) 1 calc R U P A 2
H14D H 0.6687 0.4238 0.3541 0.155 Uiso 0.271(6) 1 calc R U P A 2
C15 C 0.8037(4) 0.3587(3) 0.4177(3) 0.1096(15) Uani 1 1 d D U . . .
H15A H 0.8646 0.3919 0.4352 0.131 Uiso 0.729(6) 1 calc R U P A 1
H15B H 0.7423 0.3927 0.3867 0.131 Uiso 0.729(6) 1 calc R U P A 1
H15C H 0.8462 0.3350 0.4862 0.131 Uiso 0.271(6) 1 calc R U P A 2
H15D H 0.8426 0.4039 0.4129 0.131 Uiso 0.271(6) 1 calc R U P A 2
C16 C 0.7947(3) 0.2990(2) 0.3359(3) 0.0679(10) Uani 1 1 d D U . . .
H16A H 0.8554 0.2642 0.3657 0.082 Uiso 1 1 calc R U . . .
H16B H 0.7324 0.2668 0.3151 0.082 Uiso 1 1 calc R U . . .
C17 C 0.6952(3) 0.36020(18) 0.1602(2) 0.0436(8) Uani 1 1 d . . . . .
C18 C 0.7185(2) 0.40533(17) 0.0805(2) 0.0359(7) Uani 1 1 d . . . . .
C19 C 0.8372(2) 0.40978(17) 0.1388(2) 0.0366(7) Uani 1 1 d . . . . .
C20 C 0.9059(2) 0.44945(18) 0.1156(2) 0.0456(8) Uani 1 1 d . . . . .
H20 H 0.8824 0.4773 0.0530 0.055 Uiso 1 1 calc R U . . .
C21 C 1.0126(2) 0.4466(2) 0.1892(3) 0.0547(9) Uani 1 1 d . . . . .
C22 C 1.0484(3) 0.4040(2) 0.2811(3) 0.0607(10) Uani 1 1 d . . . . .
H22 H 1.1200 0.4013 0.3274 0.073 Uiso 1 1 calc R U . . .
C23 C 0.9785(3) 0.3654(2) 0.3047(3) 0.0565(9) Uani 1 1 d . . . . .
H23 H 1.0019 0.3372 0.3670 0.068 Uiso 1 1 calc R U . . .
C24 C 0.8732(2) 0.36990(18) 0.2337(2) 0.0439(8) Uani 1 1 d . . . . .
C25 C 0.6738(2) 0.35338(17) -0.0220(2) 0.0371(7) Uani 1 1 d . . . . .
C26 C 0.7141(2) 0.2711(2) 0.0039(2) 0.0426(8) Uani 1 1 d . . . . .
C27 C 0.5582(3) 0.34975(18) -0.0671(2) 0.0433(8) Uani 1 1 d . . . . .
C28 C 0.7008(2) 0.38894(17) -0.1065(2) 0.0385(7) Uani 1 1 d . . . . .
H28 H 0.7775 0.3910 -0.0753 0.046 Uiso 1 1 calc R U . . .
C29 C 0.6597(2) 0.33676(18) -0.2032(2) 0.0402(7) Uani 1 1 d . . . . .
C30 C 0.7272(3) 0.2854(2) -0.2160(3) 0.0518(9) Uani 1 1 d . . . . .
H30 H 0.7974 0.2835 -0.1647 0.062 Uiso 1 1 calc R U . . .
C31 C 0.6931(3) 0.2367(2) -0.3030(3) 0.0603(10) Uani 1 1 d . . . . .
H31 H 0.7400 0.2030 -0.3101 0.072 Uiso 1 1 calc R U . . .
C32 C 0.5899(3) 0.23869(19) -0.3784(3) 0.0517(9) Uani 1 1 d . . . . .
C33 C 0.6172(4) 0.1570(3) -0.4987(4) 0.0973(15) Uani 1 1 d . . . . .
H33A H 0.6601 0.1970 -0.5063 0.146 Uiso 1 1 calc R U . . .
H33B H 0.5775 0.1300 -0.5643 0.146 Uiso 1 1 calc R U . . .
H33C H 0.6612 0.1197 -0.4459 0.146 Uiso 1 1 calc R U . . .
C34 C 0.5206(3) 0.2885(2) -0.3669(3) 0.0512(8) Uani 1 1 d . . . . .
H34 H 0.4503 0.2892 -0.4178 0.061 Uiso 1 1 calc R U . . .
C35 C 0.5554(2) 0.33716(19) -0.2802(2) 0.0468(8) Uani 1 1 d . . . . .
H35 H 0.5081 0.3707 -0.2735 0.056 Uiso 1 1 calc R U . . .
Cl1 Cl 1.10114(7) 0.49856(7) 0.16393(9) 0.0868(4) Uani 1 1 d . . . . .
N1 N 0.59654(19) 0.58520(15) -0.0952(2) 0.0473(7) Uani 1 1 d . . . . .
H1 H 0.5778 0.6202 -0.0643 0.057 Uiso 1 1 calc R U . . .
N2 N 0.7884(2) 0.33924(14) 0.2438(2) 0.0459(6) Uani 1 1 d . . . . .
N3 N 0.7441(2) 0.20817(19) 0.0226(2) 0.0633(8) Uani 1 1 d . . . . .
N4 N 0.4693(2) 0.35046(17) -0.1017(2) 0.0647(8) Uani 1 1 d . . . . .
O1 O 0.76060(18) 0.60740(14) 0.12533(18) 0.0609(6) Uani 1 1 d . . . . .
O2 O 0.72740(18) 0.52565(13) 0.22764(17) 0.0602(6) Uani 1 1 d . . . . .
O3 O 0.60844(17) 0.34281(14) 0.14723(18) 0.0602(6) Uani 1 1 d . . . . .
O4 O 0.5470(2) 0.19323(15) -0.46810(19) 0.0728(7) Uani 1 1 d . . . . .

loop_
_atom_site_aniso_label
_atom_site_aniso_U_11
_atom_site_aniso_U_22
_atom_site_aniso_U_33
_atom_site_aniso_U_23
_atom_site_aniso_U_13
_atom_site_aniso_U_12
C1 0.0487(19) 0.046(2) 0.047(2) 0.0099(17) 0.0214(17) 0.0037(16)
C2 0.070(2) 0.056(2) 0.061(3) 0.016(2) 0.028(2) 0.0120(19)
C3 0.082(3) 0.074(3) 0.058(3) 0.028(2) 0.028(2) 0.009(2)
C4 0.079(3) 0.081(3) 0.044(2) 0.014(2) 0.028(2) 0.002(2)
C5 0.059(2) 0.060(2) 0.048(2) 0.0029(19) 0.0259(18) -0.0030(17)
C6 0.0360(16) 0.050(2) 0.0390(19) 0.0051(16) 0.0148(15) -0.0019(15)
C7 0.0318(15) 0.0385(18) 0.0385(18) 0.0027(15) 0.0153(14) 0.0024(13)
C8 0.0342(16) 0.0369(18) 0.0402(18) 0.0014(15) 0.0146(14) 0.0025(14)
C9 0.0337(15) 0.0400(18) 0.0361(18) 0.0016(14) 0.0173(14) 0.0048(13)
C10 0.0458(18) 0.041(2) 0.047(2) 0.0013(17) 0.0227(17) 0.0094(16)
C11 0.120(4) 0.063(3) 0.050(2) -0.016(2) 0.031(3) 0.007(2)
C12 0.108(4) 0.123(5) 0.087(4) -0.034(3) -0.004(3) -0.002(3)
C13 0.212(6) 0.173(5) 0.095(4) -0.047(4) 0.101(4) -0.061(4)
C14 0.203(5) 0.157(5) 0.086(3) -0.035(3) 0.095(4) -0.076(4)
C13' 0.203(6) 0.166(6) 0.092(5) -0.048(5) 0.097(5) -0.052(5)
C14' 0.188(6) 0.155(6) 0.088(5) -0.050(5) 0.101(5) -0.046(5)
C15 0.150(4) 0.131(4) 0.068(3) -0.026(2) 0.068(3) -0.052(3)
C16 0.086(3) 0.067(2) 0.056(2) 0.0198(19) 0.038(2) 0.008(2)
C17 0.050(2) 0.0410(19) 0.044(2) -0.0012(15) 0.0261(18) 0.0047(16)
C18 0.0382(16) 0.0374(17) 0.0330(17) 0.0015(14) 0.0177(14) 0.0006(13)
C19 0.0354(16) 0.0378(18) 0.0350(18) -0.0003(14) 0.0155(14) 0.0035(14)
C20 0.0426(19) 0.051(2) 0.0418(19) -0.0048(15) 0.0194(17) -0.0012(15)
C21 0.0368(19) 0.064(2) 0.059(2) -0.0171(19) 0.0200(18) -0.0084(16)
C22 0.0385(19) 0.076(3) 0.050(2) -0.007(2) 0.0078(18) 0.0118(19)
C23 0.054(2) 0.062(2) 0.042(2) 0.0028(17) 0.0129(18) 0.0164(18)
C24 0.0443(19) 0.0433(19) 0.041(2) -0.0044(15) 0.0185(17) 0.0058(15)
C25 0.0325(16) 0.0377(18) 0.0406(18) -0.0005(14) 0.0171(14) 0.0015(13)
C26 0.0419(18) 0.044(2) 0.0399(19) -0.0001(16) 0.0181(15) -0.0006(16)
C27 0.0411(19) 0.0438(19) 0.046(2) -0.0017(15) 0.0215(17) -0.0029(15)
C28 0.0318(15) 0.0450(19) 0.0398(18) -0.0012(15) 0.0180(14) 0.0010(13)
C29 0.0368(17) 0.0459(19) 0.0390(18) 0.0027(15) 0.0191(16) 0.0038(14)
C30 0.0472(19) 0.060(2) 0.047(2) -0.0009(18) 0.0221(17) 0.0101(17)
C31 0.067(2) 0.061(2) 0.057(2) -0.0032(19) 0.033(2) 0.0185(19)
C32 0.073(3) 0.043(2) 0.041(2) -0.0042(17) 0.030(2) -0.0006(18)
C33 0.138(4) 0.078(3) 0.093(3) -0.030(3) 0.070(3) 0.005(3)
C34 0.0473(19) 0.058(2) 0.045(2) -0.0031(17) 0.0188(17) -0.0015(17)
C35 0.046(2) 0.051(2) 0.045(2) -0.0035(17) 0.0229(17) 0.0053(15)
Cl1 0.0477(5) 0.1225(9) 0.0892(8) -0.0146(7) 0.0320(5) -0.0271(6)
N1 0.0536(16) 0.0421(16) 0.0468(17) 0.0036(13) 0.0244(14) 0.0104(13)
N2 0.0551(17) 0.0431(16) 0.0418(16) 0.0078(13) 0.0250(14) 0.0097(13)
N3 0.073(2) 0.0481(19) 0.068(2) 0.0091(16) 0.0327(17) 0.0095(16)
N4 0.0443(18) 0.071(2) 0.078(2) -0.0082(17) 0.0287(17) -0.0059(15)
O1 0.0715(16) 0.0512(15) 0.0640(16) -0.0109(12) 0.0356(13) -0.0123(13)
O2 0.0836(17) 0.0523(15) 0.0415(14) -0.0025(12) 0.0274(13) 0.0045(12)
O3 0.0536(14) 0.0727(16) 0.0654(16) 0.0099(13) 0.0374(13) -0.0005(12)
O4 0.0978(19) 0.0630(16) 0.0581(16) -0.0126(14) 0.0377(15) 0.0018(14)

loop_
_atom_type_symbol
_atom_type_description
_atom_type_scat_dispersion_real
_atom_type_scat_dispersion_imag
_atom_type_scat_source
C C 0.0033 0.0016 'International Tables Vol C Tables 4.2.6.8 and 6.1.1.4'
H H 0.0000 0.0000 'International Tables Vol C Tables 4.2.6.8 and 6.1.1.4'
N N 0.0061 0.0033 'International Tables Vol C Tables 4.2.6.8 and 6.1.1.4'
O O 0.0106 0.0060 'International Tables Vol C Tables 4.2.6.8 and 6.1.1.4'
Cl Cl 0.1484 0.1585 'International Tables Vol C Tables 4.2.6.8 and 6.1.1.4'

loop_
_geom_angle_atom_site_label_1
_geom_angle_atom_site_label_2
_geom_angle_atom_site_label_3
_geom_angle
N1 C1 C2 129.1(3)
N1 C1 C6 108.1(3)
C2 C1 C6 122.8(3)
C3 C2 C1 116.7(3)
C3 C2 H2 121.6
C1 C2 H2 121.6
C2 C3 C4 122.0(3)
C2 C3 H3 119.0
C4 C3 H3 119.0
C5 C4 C3 121.1(3)
C5 C4 H4 119.4
C3 C4 H4 119.4
C4 C5 C6 119.1(3)
C4 C5 H5 120.5
C6 C5 H5 120.5
C5 C6 C1 118.2(3)
C5 C6 C7 135.5(3)
C1 C6 C7 106.3(3)
C8 C7 C6 107.2(3)
C8 C7 C28 122.7(3)
C6 C7 C28 129.9(3)
C7 C8 N1 109.7(3)
C7 C8 C9 128.6(3)
N1 C8 C9 121.7(2)
C8 C9 C10 112.7(2)
C8 C9 C18 110.2(2)
C10 C9 C18 110.9(2)
C8 C9 H9 107.6
C10 C9 H9 107.6
C18 C9 H9 107.6
O1 C10 O2 125.2(3)
O1 C10 C9 125.2(3)
O2 C10 C9 109.6(3)
O2 C11 C12 112.2(3)
O2 C11 H11A 109.2
C12 C11 H11A 109.2
O2 C11 H11B 109.2
C12 C11 H11B 109.2
H11A C11 H11B 107.9
C11 C12 H12A 109.5
C11 C12 H12B 109.5
H12A C12 H12B 109.5
C11 C12 H12C 109.5
H12A C12 H12C 109.5
H12B C12 H12C 109.5
C14 C13 H13A 109.5
C14 C13 H13B 109.5
H13A C13 H13B 109.5
C14 C13 H13C 109.5
H13A C13 H13C 109.5
H13B C13 H13C 109.5
C15 C14 C13 111.5(5)
C15 C14 H14A 109.3
C13 C14 H14A 109.3
C15 C14 H14B 109.3
C13 C14 H14B 109.3
H14A C14 H14B 108.0
C14' C13' H13D 109.5
C14' C13' H13E 109.5
H13D C13' H13E 109.5
C14' C13' H13F 109.5
H13D C13' H13F 109.5
H13E C13' H13F 109.5
C15 C14' C13' 109.3(7)
C15 C14' H14C 109.8
C13' C14' H14C 109.8
C15 C14' H14D 109.8
C13' C14' H14D 109.8
H14C C14' H14D 108.3
C14 C15 C16 115.8(4)
C14' C15 C16 118.9(5)
C14 C15 H15A 108.3
C16 C15 H15A 108.3
C14 C15 H15B 108.3
C16 C15 H15B 108.3
H15A C15 H15B 107.4
C14' C15 H15C 107.6
C16 C15 H15C 107.6
C14' C15 H15D 107.6
C16 C15 H15D 107.6
H15C C15 H15D 107.0
N2 C16 C15 110.5(3)
N2 C16 H16A 109.5
C15 C16 H16A 109.5
N2 C16 H16B 109.5
C15 C16 H16B 109.5
H16A C16 H16B 108.1
O3 C17 N2 125.9(3)
O3 C17 C18 125.6(3)
N2 C17 C18 108.4(3)
C19 C18 C17 101.7(2)
C19 C18 C9 114.6(2)
C17 C18 C9 110.8(2)
C19 C18 C25 113.6(2)
C17 C18 C25 107.0(2)
C9 C18 C25 108.7(2)
C20 C19 C24 120.6(3)
C20 C19 C18 130.8(3)
C24 C19 C18 108.4(2)
C19 C20 C21 117.6(3)
C19 C20 H20 121.2
C21 C20 H20 121.2
C22 C21 C20 121.5(3)
C22 C21 Cl1 119.7(3)
C20 C21 Cl1 118.8(3)
C23 C22 C21 120.4(3)
C23 C22 H22 119.8
C21 C22 H22 119.8
C24 C23 C22 118.2(3)
C24 C23 H23 120.9
C22 C23 H23 120.9
C23 C24 C19 121.6(3)
C23 C24 N2 127.9(3)
C19 C24 N2 110.5(3)
C27 C25 C26 107.4(2)
C27 C25 C18 107.9(2)
C26 C25 C18 110.4(2)
C27 C25 C28 108.9(2)
C26 C25 C28 109.8(2)
C18 C25 C28 112.3(2)
N3 C26 C25 179.3(4)
N4 C27 C25 177.0(3)
C7 C28 C29 116.1(2)
C7 C28 C25 105.9(2)
C29 C28 C25 111.4(2)
C7 C28 H28 107.7
C29 C28 H28 107.7
C25 C28 H28 107.7
C35 C29 C30 117.6(3)
C35 C29 C28 122.6(3)
C30 C29 C28 119.8(3)
C31 C30 C29 121.8(3)
C31 C30 H30 119.1
C29 C30 H30 119.1
C32 C31 C30 119.5(3)
C32 C31 H31 120.3
C30 C31 H31 120.3
C31 C32 O4 124.7(3)
C31 C32 C34 120.0(3)
O4 C32 C34 115.3(3)
O4 C33 H33A 109.5
O4 C33 H33B 109.5
H33A C33 H33B 109.5
O4 C33 H33C 109.5
H33A C33 H33C 109.5
H33B C33 H33C 109.5
C32 C34 C35 120.2(3)
C32 C34 H34 119.9
C35 C34 H34 119.9
C34 C35 C29 121.0(3)
C34 C35 H35 119.5
C29 C35 H35 119.5
C1 N1 C8 108.7(2)
C1 N1 H1 125.6
C8 N1 H1 125.6
C17 N2 C24 110.8(2)
C17 N2 C16 122.4(3)
C24 N2 C16 126.3(3)
C10 O2 C11 116.5(3)
C32 O4 C33 117.8(3)

loop_
_geom_bond_atom_site_label_1
_geom_bond_atom_site_label_2
_geom_bond_distance
C1 N1 1.378(4)
C1 C2 1.391(4)
C1 C6 1.408(4)
C2 C3 1.373(5)
C2 H2 0.9300
C3 C4 1.388(5)
C3 H3 0.9300
C4 C5 1.373(5)
C4 H4 0.9300
C5 C6 1.401(4)
C5 H5 0.9300
C6 C7 1.440(4)
C7 C8 1.362(4)
C7 C28 1.505(4)
C8 N1 1.378(4)
C8 C9 1.490(4)
C9 C10 1.523(4)
C9 C18 1.559(4)
C9 H9 0.9800
C10 O1 1.189(4)
C10 O2 1.335(4)
C11 O2 1.455(4)
C11 C12 1.498(6)
C11 H11A 0.9700
C11 H11B 0.9700
C12 H12A 0.9600
C12 H12B 0.9600
C12 H12C 0.9600
C13 C14 1.523(4)
C13 H13A 0.9600
C13 H13B 0.9600
C13 H13C 0.9600
C14 C15 1.490(4)
C14 H14A 0.9700
C14 H14B 0.9700
C13' C14' 1.537(5)
C13' H13D 0.9600
C13' H13E 0.9600
C13' H13F 0.9600
C14' C15 1.496(5)
C14' H14C 0.9700
C14' H14D 0.9700
C15 C16 1.515(3)
C15 H15A 0.9700
C15 H15B 0.9700
C15 H15C 0.9700
C15 H15D 0.9700
C16 N2 1.462(4)
C16 H16A 0.9700
C16 H16B 0.9700
C17 O3 1.216(3)
C17 N2 1.362(4)
C17 C18 1.551(4)
C18 C19 1.513(4)
C18 C25 1.574(4)
C19 C20 1.369(4)
C19 C24 1.390(4)
C20 C21 1.398(4)
C20 H20 0.9300
C21 C22 1.379(5)
C21 Cl1 1.733(3)
C22 C23 1.378(5)
C22 H22 0.9300
C23 C24 1.376(4)
C23 H23 0.9300
C24 N2 1.405(4)
C25 C27 1.480(4)
C25 C26 1.484(4)
C25 C28 1.575(4)
C26 N3 1.130(4)
C27 N4 1.137(3)
C28 C29 1.515(4)
C28 H28 0.9800
C29 C35 1.384(4)
C29 C30 1.385(4)
C30 C31 1.384(4)
C30 H30 0.9300
C31 C32 1.367(5)
C31 H31 0.9300
C32 O4 1.377(4)
C32 C34 1.379(4)
C33 O4 1.429(4)
C33 H33A 0.9600
C33 H33B 0.9600
C33 H33C 0.9600
C34 C35 1.380(4)
C34 H34 0.9300
C35 H35 0.9300
N1 H1 0.8600

loop_
_geom_hbond_atom_site_label_D
_geom_hbond_atom_site_label_H
_geom_hbond_atom_site_label_A
_geom_hbond_distance_DH
_geom_hbond_distance_HA
_geom_hbond_distance_DA
_geom_hbond_angle_DHA
_geom_hbond_site_symmetry_A
N1 H1 O3 0.86 2.45 2.955(3) 117.8 3_665
